data_7720371
loop_
_publ_author_name
'Mittag, Simon M.'
'Klopf, Jonas'
'Virovets, Alexander V.'
'Peresypkina, Eugenia'
'Lerner, Hans-Wolfram'
'Helten, Holger'
'Wagner, Matthias'

_publ_section_title
;
 Fraternal twins: B<sub>2</sub>O<sub>2</sub>- or
 B<sub>2</sub>N<sub>2</sub>-doped polycyclic &#x3c0; systems and their
 formation mechanism <i>via</i> regiodivergent Au- <i>versus</i>
 amine-catalyzed cyclizations.
;
_journal_issue 14
_journal_name_full 'Dalton transactions (Cambridge, England : 2003)'
_journal_page_first 5553
_journal_page_last 5564
_journal_paper_doi 10.1039/d6dt00412a
_journal_volume 55
_journal_year 2026
_chemical_formula_moiety 'C50 H42 B3 O4, C6 H16 N, C H2 Cl2'
_chemical_formula_sum 'C57 H60 B3 Cl2 N O4'
_chemical_formula_weight 926.39
_space_group_crystal_system orthorhombic
_space_group_IT_number 37
_space_group_name_Hall 'C 2 -2c'
_space_group_name_H-M_alt 'C c c 2'
_atom_sites_solution_hydrogens geom
_atom_sites_solution_primary dual
_audit_creation_method SHELXL-2019/3
_audit_update_record
;
2026-01-15 deposited with the CCDC.	2026-02-27 downloaded from the CCDC.
;
_cell_angle_alpha 90
_cell_angle_beta 90
_cell_angle_gamma 90
_cell_formula_units_Z 8
_cell_length_a 20.2680(14)
_cell_length_b 26.8654(13)
_cell_length_c 20.3594(12)
_cell_measurement_reflns_used 3973
_cell_measurement_temperature 173(2)
_cell_measurement_theta_max 22.5670
_cell_measurement_theta_min 2.5330
_cell_volume 11085.9(11)
_computing_cell_refinement 'CrysAlisPro 1.171.42.43a (Rigaku OD, 2022)'
_computing_data_collection 'X-Area (Stoe & Cie, 2001)'
_computing_data_reduction 'CrysAlisPro 1.171.42.43a (Rigaku OD, 2022)'
_computing_publication_material 'IUCr PublCIF online service'
_computing_structure_refinement 'SHELXL-2019/2 (Sheldrick, 2019)'
_computing_structure_solution 'SHELXT (G. M. Sheldrick, 2015)'
_diffrn_ambient_temperature 173(2)
_diffrn_detector 'image plate'
_diffrn_detector_area_resol_mean 6.67
_diffrn_detector_type 'STOE image plate (34 cm diameter)'
_diffrn_measured_fraction_theta_full 0.999
_diffrn_measured_fraction_theta_max 0.999
_diffrn_measurement_device '2-circle goniometer'
_diffrn_measurement_device_type 'STOE IPDS II two-circle-diffractometer'
_diffrn_measurement_method \w
_diffrn_radiation_monochromator mirror
_diffrn_radiation_type MoK\a
_diffrn_radiation_wavelength 0.71073
_diffrn_reflns_av_R_equivalents 0.0925
_diffrn_reflns_av_unetI/netI 0.0876
_diffrn_reflns_Laue_measured_fraction_full 0.999
_diffrn_reflns_Laue_measured_fraction_max 0.999
_diffrn_reflns_limit_h_max 24
_diffrn_reflns_limit_h_min -21
_diffrn_reflns_limit_k_max 32
_diffrn_reflns_limit_k_min -32
_diffrn_reflns_limit_l_max 24
_diffrn_reflns_limit_l_min -24
_diffrn_reflns_number 32519
_diffrn_reflns_point_group_measured_fraction_full 0.999
_diffrn_reflns_point_group_measured_fraction_max 0.999
_diffrn_reflns_theta_full 25.242
_diffrn_reflns_theta_max 25.681
_diffrn_reflns_theta_min 2.364
_diffrn_source 'Genix 3D I\mS microfocus X-ray source'
_exptl_absorpt_coefficient_mu 0.160
_exptl_absorpt_correction_T_max 1.00000
_exptl_absorpt_correction_T_min 0.39696
_exptl_absorpt_correction_type multi-scan
_exptl_absorpt_process_details
;
CrysAlisPro 1.171.42.43a (Rigaku Oxford Diffraction, 2022)
Empirical absorption correction using spherical harmonics,
implemented in SCALE3 ABSPACK scaling algorithm.
;
_exptl_crystal_colour 'yellowish, almost colourless'
_exptl_crystal_density_diffrn 1.110
_exptl_crystal_description prism
_exptl_crystal_F_000 3920
_exptl_crystal_size_max 0.280
_exptl_crystal_size_mid 0.270
_exptl_crystal_size_min 0.170
_refine_diff_density_max 0.783
_refine_diff_density_min -0.295
_refine_diff_density_rms 0.086
_refine_ls_abs_structure_details
;
 Flack x determined using 2102 quotients [(I+)-(I-)]/[(I+)+(I-)]
 (Parsons, Flack and Wagner, Acta Cryst. B69 (2013) 249-259).
;
_refine_ls_abs_structure_Flack 0.06(10)
_refine_ls_extinction_method none
_refine_ls_goodness_of_fit_ref 1.016
_refine_ls_hydrogen_treatment constr
_refine_ls_matrix_type full
_refine_ls_number_parameters 675
_refine_ls_number_reflns 10534
_refine_ls_number_restraints 22
_refine_ls_restrained_S_all 1.015
_refine_ls_R_factor_all 0.1314
_refine_ls_R_factor_gt 0.0919
_refine_ls_shift/su_max 0.000
_refine_ls_shift/su_mean 0.000
_refine_ls_structure_factor_coef Fsqd
_refine_ls_weighting_details 'w=1/[\s^2^(Fo^2^)+(0.1683P)^2^] where P=(Fo^2^+2Fc^2^)/3'
_refine_ls_weighting_scheme calc
_refine_ls_wR_factor_gt 0.2409
_refine_ls_wR_factor_ref 0.2807
_reflns_Friedel_coverage 0.939
_reflns_Friedel_fraction_full 0.999
_reflns_Friedel_fraction_max 0.999
_reflns_number_gt 6702
_reflns_number_total 10535
_reflns_threshold_expression 'I > 2\s(I)'
_cod_data_source_file d6dt00412a2.cif
_cod_data_source_block S8_wa3769_sm356
_cod_depositor_comments 'Adding full bibliography for 7720366--7720383.cif.'
_cod_database_code 7720371
_shelx_shelxl_version_number 2019/3
_shelx_space_group_comment
;
The symmetry employed for this shelxl refinement is uniquely defined
by the following loop, which should always be used as a source of
symmetry information in preference to the above space-group names.
They are only intended as comments.
;
_shelx_estimated_absorpt_t_min 0.957
_shelx_estimated_absorpt_t_max 0.973

loop_
_space_group_symop_operation_xyz
'x, y, z'
'-x, -y, z'
'x, -y, z+1/2'
'-x, y, z+1/2'
'x+1/2, y+1/2, z'
'-x+1/2, -y+1/2, z'
'x+1/2, -y+1/2, z+1/2'
'-x+1/2, y+1/2, z+1/2'

loop_
_atom_site_label
_atom_site_type_symbol
_atom_site_fract_x
_atom_site_fract_y
_atom_site_fract_z
_atom_site_U_iso_or_equiv
_atom_site_adp_type
_atom_site_occupancy
_atom_site_site_symmetry_order
_atom_site_calc_flag
_atom_site_refinement_flags_posn
_atom_site_refinement_flags_adp
_atom_site_refinement_flags_occupancy
_atom_site_disorder_assembly
_atom_site_disorder_group
B1A B 0.250000 0.750000 0.3138(5) 0.048(2) Uani 1 2 d S T P . .
B2A B 0.3414(4) 0.5598(3) 0.5222(4) 0.0503(18) Uani 1 1 d . . . . .
O1A O 0.2789(2) 0.70961(15) 0.3594(2) 0.0481(11) Uani 1 1 d . . . . .
O2A O 0.3024(2) 0.57387(16) 0.4689(2) 0.0522(12) Uani 1 1 d . . . . .
C1A C 0.2506(3) 0.6647(2) 0.3478(3) 0.0445(15) Uani 1 1 d . . . . .
C2A C 0.2659(4) 0.6234(3) 0.3820(3) 0.0502(17) Uani 1 1 d . . . . .
H2A H 0.243297 0.593870 0.369606 0.060 Uiso 1 1 calc R U . . .
C3A C 0.3125(4) 0.6188(2) 0.4352(4) 0.0512(17) Uani 1 1 d . . . . .
C4A C 0.3602(4) 0.6500(3) 0.4535(3) 0.0517(17) Uani 1 1 d . . . . .
H4A H 0.366396 0.679727 0.428910 0.062 Uiso 1 1 calc R U . . .
C21A C 0.1972(3) 0.7177(2) 0.2739(3) 0.0478(16) Uani 1 1 d . . . . .
C22A C 0.2014(4) 0.6687(2) 0.2959(3) 0.0469(16) Uani 1 1 d . . . . .
C23A C 0.1626(4) 0.6310(3) 0.2670(3) 0.0548(18) Uani 1 1 d . . . . .
H23A H 0.165604 0.597666 0.282358 0.066 Uiso 1 1 calc R U . . .
C24A C 0.1208(4) 0.6427(3) 0.2172(4) 0.065(2) Uani 1 1 d . . . . .
H24A H 0.095178 0.617255 0.197350 0.078 Uiso 1 1 calc R U . . .
C25A C 0.1149(4) 0.6914(3) 0.1949(4) 0.0603(19) Uani 1 1 d . . . . .
H25A H 0.084873 0.699136 0.160620 0.072 Uiso 1 1 calc R U . . .
C26A C 0.1538(4) 0.7292(3) 0.2235(4) 0.0561(18) Uani 1 1 d . . . . .
H26A H 0.150340 0.762499 0.208087 0.067 Uiso 1 1 calc R U . . .
C31A C 0.3944(4) 0.5963(3) 0.5459(4) 0.0532(17) Uani 1 1 d . . . . .
C32A C 0.4362(4) 0.5876(3) 0.6008(4) 0.065(2) Uani 1 1 d . . . . .
H32A H 0.430481 0.558129 0.626028 0.077 Uiso 1 1 calc R U . . .
C33A C 0.4839(5) 0.6204(3) 0.6180(5) 0.075(2) Uani 1 1 d . . . . .
H33A H 0.511741 0.613520 0.654432 0.090 Uiso 1 1 calc R U . . .
C34A C 0.4922(4) 0.6645(3) 0.5820(4) 0.069(2) Uani 1 1 d . . . . .
H34A H 0.525347 0.687714 0.594358 0.083 Uiso 1 1 calc R U . . .
C35A C 0.4522(4) 0.6743(3) 0.5287(4) 0.064(2) Uani 1 1 d . . . . .
H35A H 0.458137 0.704221 0.504675 0.077 Uiso 1 1 calc R U . . .
C36A C 0.4029(3) 0.6407(3) 0.5094(4) 0.0512(16) Uani 1 1 d . . . . .
C41A C 0.3252(3) 0.5080(2) 0.5536(4) 0.0484(15) Uani 1 1 d . . . . .
C42A C 0.3644(4) 0.4665(3) 0.5368(4) 0.061(2) Uani 1 1 d . . . . .
C43A C 0.3520(4) 0.4204(3) 0.5662(4) 0.065(2) Uani 1 1 d . . . . .
H43A H 0.379388 0.392862 0.555510 0.078 Uiso 1 1 calc R U . . .
C44A C 0.3006(5) 0.4139(3) 0.6108(4) 0.068(2) Uani 1 1 d . . . . .
C45A C 0.2621(4) 0.4549(3) 0.6251(4) 0.062(2) Uani 1 1 d . . . . .
H45A H 0.226356 0.451092 0.654889 0.075 Uiso 1 1 calc R U . . .
C46A C 0.2734(4) 0.5010(3) 0.5981(4) 0.0524(17) Uani 1 1 d . . . . .
C47A C 0.4188(5) 0.4714(3) 0.4875(6) 0.087(3) Uani 1 1 d . . . . .
H47A H 0.400016 0.472148 0.443166 0.131 Uiso 1 1 calc R U . . .
H47B H 0.448808 0.442949 0.491484 0.131 Uiso 1 1 calc R U . . .
H47C H 0.443157 0.502282 0.495636 0.131 Uiso 1 1 calc R U . . .
C48A C 0.2892(7) 0.3634(3) 0.6402(6) 0.106(4) Uani 1 1 d . . . . .
H48A H 0.326632 0.341669 0.629838 0.159 Uiso 1 1 calc R U . . .
H48B H 0.248671 0.349077 0.622113 0.159 Uiso 1 1 calc R U . . .
H48C H 0.284978 0.366511 0.688015 0.159 Uiso 1 1 calc R U . . .
C49A C 0.2317(4) 0.5453(3) 0.6177(5) 0.071(2) Uani 1 1 d . . . . .
H49A H 0.218817 0.563856 0.578251 0.106 Uiso 1 1 calc R U . . .
H49B H 0.257150 0.567016 0.646844 0.106 Uiso 1 1 calc R U . . .
H49C H 0.192013 0.533687 0.640555 0.106 Uiso 1 1 calc R U . . .
B1B B 0.500000 0.000000 0.6556(6) 0.050(3) Uani 1 2 d S T P . .
B2B B 0.4144(4) 0.1933(3) 0.4538(4) 0.0497(18) Uani 1 1 d . . . . .
O1B O 0.4756(2) 0.04162(17) 0.6105(2) 0.0516(12) Uani 1 1 d . . . . .
O2B O 0.4564(2) 0.17701(17) 0.5026(2) 0.0518(12) Uani 1 1 d . . . . .
C1B C 0.5081(3) 0.0848(2) 0.6216(3) 0.0477(16) Uani 1 1 d . . . . .
C2B C 0.4956(4) 0.1269(3) 0.5880(4) 0.0510(17) Uani 1 1 d . . . . .
H2B H 0.522369 0.154915 0.597916 0.061 Uiso 1 1 calc R U . . .
C3B C 0.4457(3) 0.1336(2) 0.5382(3) 0.0457(15) Uani 1 1 d . . . . .
C4B C 0.3927(3) 0.1050(3) 0.5247(4) 0.0497(16) Uani 1 1 d . . . . .
H4B H 0.386062 0.075538 0.549688 0.060 Uiso 1 1 calc R U . . .
C21B C 0.5555(3) 0.0287(3) 0.6955(3) 0.0501(16) Uani 1 1 d . . . . .
C22B C 0.5566(3) 0.0776(3) 0.6755(3) 0.0508(17) Uani 1 1 d . . . . .
C23B C 0.5966(4) 0.1139(3) 0.7032(4) 0.064(2) Uani 1 1 d . . . . .
H23B H 0.595909 0.147360 0.688001 0.077 Uiso 1 1 calc R U . . .
C24B C 0.6384(5) 0.0988(4) 0.7549(4) 0.077(3) Uani 1 1 d . . . . .
H24B H 0.666423 0.122503 0.775430 0.093 Uiso 1 1 calc R U . . .
C25B C 0.6389(4) 0.0500(4) 0.7758(4) 0.074(2) Uani 1 1 d . . . . .
H25B H 0.667950 0.040145 0.810053 0.089 Uiso 1 1 calc R U . . .
C26B C 0.5969(4) 0.0150(3) 0.7468(4) 0.064(2) Uani 1 1 d . . . . .
H26B H 0.596646 -0.018326 0.762329 0.077 Uiso 1 1 calc R U . . .
C31B C 0.3542(3) 0.1615(3) 0.4380(4) 0.0498(16) Uani 1 1 d . . . . .
C32B C 0.3063(4) 0.1732(3) 0.3907(4) 0.0611(19) Uani 1 1 d . . . . .
H32B H 0.310986 0.203057 0.366163 0.073 Uiso 1 1 calc R U . . .
C33B C 0.2534(4) 0.1434(3) 0.3788(4) 0.065(2) Uani 1 1 d . . . . .
H33B H 0.221644 0.152368 0.346557 0.078 Uiso 1 1 calc R U . . .
C34B C 0.2465(4) 0.0998(4) 0.4141(4) 0.068(2) Uani 1 1 d . . . . .
H34B H 0.209710 0.078942 0.405287 0.081 Uiso 1 1 calc R U . . .
C35B C 0.2903(4) 0.0858(3) 0.4609(4) 0.0595(19) Uani 1 1 d . . . . .
H35B H 0.284289 0.055639 0.484477 0.071 Uiso 1 1 calc R U . . .
C36B C 0.3458(3) 0.1172(3) 0.4742(4) 0.0512(16) Uani 1 1 d . . . . .
C41B C 0.4353(3) 0.2441(3) 0.4206(4) 0.0516(16) Uani 1 1 d . . . . .
C42B C 0.4047(4) 0.2880(3) 0.4381(4) 0.0576(18) Uani 1 1 d . . . . .
C43B C 0.4267(5) 0.3326(3) 0.4100(4) 0.067(2) Uani 1 1 d . . . . .
H43B H 0.404834 0.362705 0.421331 0.080 Uiso 1 1 calc R U . . .
C44B C 0.4784(5) 0.3345(3) 0.3667(5) 0.070(2) Uani 1 1 d . . . . .
C45B C 0.5080(4) 0.2903(3) 0.3490(4) 0.067(2) Uani 1 1 d . . . . .
H45B H 0.543839 0.291038 0.318997 0.081 Uiso 1 1 calc R U . . .
C46B C 0.4868(4) 0.2445(3) 0.3739(4) 0.0579(19) Uani 1 1 d . . . . .
C47B C 0.3491(5) 0.2883(3) 0.4891(5) 0.071(2) Uani 1 1 d . . . . .
H47D H 0.367208 0.280217 0.532460 0.107 Uiso 1 1 calc R U . . .
H47E H 0.315788 0.263486 0.477043 0.107 Uiso 1 1 calc R U . . .
H47F H 0.328713 0.321362 0.490481 0.107 Uiso 1 1 calc R U . . .
C48B C 0.5039(6) 0.3837(4) 0.3401(7) 0.108(4) Uani 1 1 d . . . . .
H48D H 0.504017 0.382700 0.291957 0.161 Uiso 1 1 calc R U . . .
H48E H 0.548826 0.389464 0.356059 0.161 Uiso 1 1 calc R U . . .
H48F H 0.475120 0.410815 0.355002 0.161 Uiso 1 1 calc R U . . .
C49B C 0.5178(5) 0.1961(3) 0.3508(6) 0.079(3) Uani 1 1 d . . . . .
H49D H 0.484690 0.176114 0.327721 0.118 Uiso 1 1 calc R U . . .
H49E H 0.534347 0.177496 0.388807 0.118 Uiso 1 1 calc R U . . .
H49F H 0.554509 0.203458 0.320969 0.118 Uiso 1 1 calc R U . . .
N11C N 0.500000 0.000000 0.4789(4) 0.062(2) Uani 1 2 d S T P . .
H11A H 0.484034 0.024473 0.505364 0.075 Uiso 0.5 1 calc R U P . .
H11B H 0.515967 -0.024472 0.505366 0.075 Uiso 0.5 1 calc R U P . .
C11C C 0.5568(5) 0.0211(3) 0.4402(4) 0.074(3) Uani 1 1 d . . . . .
H11C H 0.576222 -0.006098 0.412783 0.089 Uiso 1 1 calc R U . . .
C12C C 0.6092(5) 0.0386(4) 0.4894(5) 0.078(3) Uani 1 1 d . . . . .
H12A H 0.593217 0.068284 0.512458 0.117 Uiso 1 1 calc R U . . .
H12B H 0.650032 0.046721 0.465875 0.117 Uiso 1 1 calc R U . . .
H12C H 0.617903 0.012097 0.521265 0.117 Uiso 1 1 calc R U . . .
C13C C 0.5324(6) 0.0621(3) 0.3947(5) 0.093(3) Uani 1 1 d . . . . .
H13A H 0.515217 0.089814 0.420925 0.139 Uiso 1 1 calc R U . . .
H13B H 0.497185 0.049013 0.366541 0.139 Uiso 1 1 calc R U . . .
H13C H 0.568935 0.073874 0.367292 0.139 Uiso 1 1 calc R U . . .
N21C N 0.250000 0.750000 0.4883(4) 0.059(2) Uani 1 2 d S T P . .
H21A H 0.267521 0.726180 0.461695 0.071 Uiso 0.5 1 calc R U P . .
H21B H 0.232481 0.773818 0.461691 0.071 Uiso 0.5 1 calc R U P . .
C21C C 0.1940(5) 0.7265(3) 0.5261(4) 0.068(2) Uani 1 1 d . . . . .
H21C H 0.171840 0.752920 0.552867 0.082 Uiso 1 1 calc R U . . .
C22C C 0.1446(5) 0.7063(3) 0.4766(5) 0.083(3) Uani 1 1 d . . . . .
H22A H 0.104535 0.695707 0.499606 0.124 Uiso 1 1 calc R U . . .
H22B H 0.163987 0.677844 0.453561 0.124 Uiso 1 1 calc R U . . .
H22C H 0.133540 0.732407 0.444838 0.124 Uiso 1 1 calc R U . . .
C23C C 0.2202(6) 0.6869(3) 0.5721(5) 0.092(3) Uani 1 1 d . . . . .
H23C H 0.183277 0.670532 0.594343 0.139 Uiso 1 1 calc R U . . .
H23D H 0.249208 0.702344 0.604764 0.139 Uiso 1 1 calc R U . . .
H23E H 0.245184 0.662225 0.546799 0.139 Uiso 1 1 calc R U . . .
C1S C 0.3696(10) 0.4717(13) 0.754(2) 0.087(8) Uiso 0.25 1 d D . P A -1
H1SA H 0.351806 0.464763 0.709501 0.105 Uiso 0.25 1 calc R U P A -1
H1SB H 0.371821 0.439304 0.776844 0.105 Uiso 0.25 1 calc R U P A -1
Cl1S Cl 0.4503(7) 0.4907(4) 0.7425(6) 0.114(4) Uani 0.25 1 d D . P A -1
Cl2S Cl 0.3101(8) 0.5060(5) 0.7939(7) 0.123(5) Uani 0.25 1 d D . P A -1
C2S C 0.3735(19) 0.5119(6) 0.7447(17) 0.087(8) Uiso 0.25 1 d D . P B -2
H2SA H 0.360338 0.500330 0.700401 0.105 Uiso 0.25 1 calc R U P B -2
H2SB H 0.422245 0.510843 0.747409 0.105 Uiso 0.25 1 calc R U P B -2
Cl3S Cl 0.3465(6) 0.5724(4) 0.7563(5) 0.092(3) Uani 0.25 1 d D . P B -2
Cl4S Cl 0.3402(7) 0.4734(6) 0.8031(7) 0.128(5) Uani 0.25 1 d D . P B -2
C1T C 0.3848(9) 0.7143(11) 0.7368(17) 0.069(6) Uiso 0.25 1 d D . P C -3
H1TA H 0.385208 0.680190 0.718454 0.083 Uiso 0.25 1 calc R U P C -3
H1TB H 0.400117 0.712285 0.782882 0.083 Uiso 0.25 1 calc R U P C -3
Cl1T Cl 0.3049(7) 0.7364(5) 0.7360(5) 0.115(4) Uani 0.25 1 d D . P C -3
Cl2T Cl 0.4396(8) 0.7507(3) 0.6926(6) 0.093(3) Uani 0.25 1 d D . P C -3
C2T C 0.3835(19) 0.6935(9) 0.7345(18) 0.069(6) Uiso 0.25 1 d D . P D -4
H2TA H 0.426294 0.679173 0.720629 0.083 Uiso 0.25 1 calc R U P D -4
H2TB H 0.384646 0.697046 0.782938 0.083 Uiso 0.25 1 calc R U P D -4
Cl3T Cl 0.3755(11) 0.7516(3) 0.7002(7) 0.129(7) Uani 0.25 1 d D . P D -4
Cl4T Cl 0.3230(5) 0.6533(3) 0.7145(4) 0.068(2) Uani 0.25 1 d . . P D -4

loop_
_atom_site_aniso_label
_atom_site_aniso_U_11
_atom_site_aniso_U_22
_atom_site_aniso_U_33
_atom_site_aniso_U_23
_atom_site_aniso_U_13
_atom_site_aniso_U_12
B1A 0.050(7) 0.054(6) 0.040(5) 0.000 0.000 -0.011(5)
B2A 0.042(4) 0.046(4) 0.062(5) 0.006(4) 0.002(4) 0.002(3)
O1A 0.053(3) 0.046(2) 0.045(2) 0.000(2) -0.003(2) -0.014(2)
O2A 0.054(3) 0.045(2) 0.058(3) 0.006(2) 0.002(2) -0.006(2)
C1A 0.045(4) 0.043(3) 0.046(3) -0.002(3) 0.003(3) -0.008(3)
C2A 0.046(4) 0.049(4) 0.057(4) -0.005(3) -0.001(3) -0.011(3)
C3A 0.049(4) 0.050(4) 0.055(4) 0.001(3) 0.005(3) -0.004(3)
C4A 0.049(4) 0.051(4) 0.055(4) 0.006(3) 0.004(3) -0.007(3)
C21A 0.049(4) 0.050(4) 0.044(3) -0.007(3) 0.003(3) -0.008(3)
C22A 0.052(4) 0.045(3) 0.044(3) -0.004(3) 0.004(3) -0.013(3)
C23A 0.057(4) 0.055(4) 0.052(4) -0.004(3) -0.005(3) -0.016(3)
C24A 0.064(5) 0.064(5) 0.067(5) -0.011(4) -0.012(4) -0.023(4)
C25A 0.057(5) 0.071(5) 0.054(4) -0.004(4) -0.013(4) -0.012(4)
C26A 0.055(4) 0.064(4) 0.049(4) -0.004(3) -0.004(3) -0.010(3)
C31A 0.048(4) 0.056(4) 0.056(4) 0.003(3) 0.003(3) 0.002(3)
C32A 0.062(5) 0.069(5) 0.063(5) 0.007(4) -0.003(4) -0.003(4)
C33A 0.066(6) 0.081(6) 0.077(6) -0.005(5) -0.015(5) 0.002(4)
C34A 0.053(5) 0.079(5) 0.076(6) -0.005(5) -0.010(4) -0.014(4)
C35A 0.053(5) 0.065(4) 0.075(5) 0.009(4) 0.000(4) -0.009(4)
C36A 0.044(4) 0.053(4) 0.056(4) 0.000(3) 0.007(3) -0.008(3)
C41A 0.038(4) 0.050(4) 0.057(4) 0.002(3) 0.002(3) -0.001(3)
C42A 0.049(4) 0.047(4) 0.086(6) 0.005(4) 0.007(4) -0.001(3)
C43A 0.065(5) 0.049(4) 0.081(5) 0.008(4) 0.009(4) 0.011(3)
C44A 0.073(6) 0.056(4) 0.074(5) 0.015(4) 0.014(4) 0.006(4)
C45A 0.064(5) 0.062(4) 0.060(5) 0.005(4) 0.015(4) -0.001(4)
C46A 0.049(4) 0.049(3) 0.059(4) 0.008(3) 0.004(3) -0.001(3)
C47A 0.076(6) 0.060(5) 0.126(9) -0.005(5) 0.040(6) 0.006(4)
C48A 0.150(11) 0.062(5) 0.105(8) 0.023(5) 0.053(8) 0.005(6)
C49A 0.067(5) 0.059(4) 0.087(6) 0.003(4) 0.021(5) 0.009(4)
B1B 0.047(6) 0.059(6) 0.046(6) 0.000 0.000 0.010(5)
B2B 0.046(5) 0.058(4) 0.046(4) -0.007(4) 0.005(3) 0.007(4)
O1B 0.047(3) 0.053(3) 0.054(3) -0.001(2) -0.010(2) -0.002(2)
O2B 0.046(3) 0.051(3) 0.059(3) -0.002(2) -0.001(2) 0.003(2)
C1B 0.040(4) 0.050(4) 0.054(4) -0.011(3) 0.001(3) 0.002(3)
C2B 0.042(4) 0.054(4) 0.057(4) -0.004(3) 0.003(3) 0.003(3)
C3B 0.044(4) 0.042(3) 0.051(4) 0.001(3) 0.006(3) 0.002(3)
C4B 0.039(4) 0.055(4) 0.056(4) 0.001(3) 0.003(3) -0.002(3)
C21B 0.038(4) 0.066(4) 0.045(4) -0.005(3) 0.006(3) 0.005(3)
C22B 0.039(4) 0.065(4) 0.048(4) -0.008(3) 0.000(3) 0.005(3)
C23B 0.052(5) 0.071(5) 0.068(5) -0.017(4) -0.007(4) -0.001(4)
C24B 0.070(6) 0.098(7) 0.064(5) -0.026(5) -0.006(4) -0.016(5)
C25B 0.056(5) 0.119(8) 0.048(4) -0.008(5) -0.008(4) -0.006(5)
C26B 0.053(5) 0.084(6) 0.055(4) 0.004(4) 0.000(4) 0.004(4)
C31B 0.039(4) 0.053(4) 0.058(4) -0.006(3) 0.005(3) 0.007(3)
C32B 0.047(4) 0.078(5) 0.058(4) 0.000(4) -0.004(4) 0.009(4)
C33B 0.049(5) 0.087(6) 0.059(5) -0.002(4) -0.002(4) 0.006(4)
C34B 0.038(4) 0.092(6) 0.073(5) -0.019(5) 0.002(4) -0.006(4)
C35B 0.040(4) 0.066(4) 0.073(5) -0.005(4) 0.004(4) -0.003(3)
C36B 0.038(4) 0.058(4) 0.057(4) -0.006(3) 0.006(3) 0.003(3)
C41B 0.042(4) 0.057(4) 0.057(4) 0.005(3) -0.004(3) 0.004(3)
C42B 0.056(5) 0.057(4) 0.060(4) 0.000(3) 0.000(3) 0.005(3)
C43B 0.075(6) 0.055(4) 0.070(5) 0.005(4) -0.010(5) 0.005(4)
C44B 0.078(6) 0.064(5) 0.067(5) 0.012(4) -0.014(5) -0.002(4)
C45B 0.063(5) 0.079(5) 0.060(5) 0.005(4) 0.000(4) -0.013(4)
C46B 0.049(5) 0.064(4) 0.061(4) 0.004(4) 0.000(4) 0.003(3)
C47B 0.073(6) 0.063(5) 0.077(6) -0.006(4) 0.001(4) 0.011(4)
C48B 0.114(9) 0.079(6) 0.130(9) 0.044(6) -0.015(8) -0.021(6)
C49B 0.063(6) 0.080(6) 0.093(7) -0.004(5) 0.014(5) 0.003(4)
N11C 0.080(7) 0.057(5) 0.050(5) 0.000 0.000 -0.007(4)
C11C 0.099(7) 0.059(5) 0.064(5) -0.005(4) 0.022(5) 0.000(4)
C12C 0.076(6) 0.073(5) 0.085(6) -0.008(5) 0.022(5) -0.010(4)
C13C 0.138(10) 0.066(5) 0.074(6) 0.006(5) 0.031(6) 0.000(6)
N21C 0.073(6) 0.063(5) 0.041(4) 0.000 0.000 -0.006(4)
C21C 0.089(6) 0.064(5) 0.052(4) 0.009(4) 0.022(4) 0.000(4)
C22C 0.085(7) 0.071(5) 0.093(7) -0.005(5) 0.036(6) -0.023(5)
C23C 0.135(9) 0.066(5) 0.076(6) 0.018(5) 0.036(6) 0.008(6)
Cl1S 0.153(11) 0.082(6) 0.107(7) 0.043(6) 0.001(8) 0.054(7)
Cl2S 0.149(12) 0.112(9) 0.107(9) -0.041(8) 0.015(9) 0.045(9)
Cl3S 0.097(7) 0.112(7) 0.068(5) -0.016(5) 0.016(5) -0.001(6)
Cl4S 0.111(10) 0.149(12) 0.125(10) 0.099(10) 0.010(8) 0.001(8)
Cl1T 0.144(11) 0.154(11) 0.049(4) 0.017(6) -0.039(6) -0.028(9)
Cl2T 0.141(11) 0.052(5) 0.084(6) 0.004(4) 0.022(7) 0.012(6)
Cl3T 0.223(19) 0.041(4) 0.123(10) 0.028(5) -0.088(12) -0.024(7)
Cl4T 0.075(5) 0.077(5) 0.053(4) -0.019(4) 0.006(4) -0.016(4)

loop_
_atom_type_symbol
_atom_type_description
_atom_type_scat_dispersion_real
_atom_type_scat_dispersion_imag
_atom_type_scat_source
C C 0.0033 0.0016 'International Tables Vol C Tables 4.2.6.8 and 6.1.1.4'
H H 0.0000 0.0000 'International Tables Vol C Tables 4.2.6.8 and 6.1.1.4'
B B 0.0013 0.0007 'International Tables Vol C Tables 4.2.6.8 and 6.1.1.4'
Cl Cl 0.1484 0.1585 'International Tables Vol C Tables 4.2.6.8 and 6.1.1.4'
N N 0.0061 0.0033 'International Tables Vol C Tables 4.2.6.8 and 6.1.1.4'
O O 0.0106 0.0060 'International Tables Vol C Tables 4.2.6.8 and 6.1.1.4'

loop_
_geom_angle_atom_site_label_1
_geom_angle_atom_site_label_2
_geom_angle_atom_site_label_3
_geom_angle
_geom_angle_site_symmetry_1
_geom_angle_site_symmetry_3
_geom_angle_publ_flag
O1A B1A O1A 106.1(7) 6_565 . ?
O1A B1A C21A 115.6(3) 6_565 . ?
O1A B1A C21A 100.3(3) . . ?
O1A B1A C21A 100.3(3) 6_565 6_565 ?
O1A B1A C21A 115.6(3) . 6_565 ?
C21A B1A C21A 118.9(8) . 6_565 ?
O2A B2A C31A 118.0(6) . . ?
O2A B2A C41A 116.0(6) . . ?
C31A B2A C41A 126.0(7) . . ?
C1A O1A B1A 111.1(5) . . ?
B2A O2A C3A 122.0(6) . . ?
C2A C1A O1A 123.1(6) . . ?
C2A C1A C22A 126.3(6) . . ?
O1A C1A C22A 110.5(5) . . ?
C1A C2A C3A 127.6(6) . . ?
C1A C2A H2A 116.2 . . ?
C3A C2A H2A 116.2 . . ?
C4A C3A O2A 120.7(7) . . ?
C4A C3A C2A 129.0(6) . . ?
O2A C3A C2A 110.3(6) . . ?
C3A C4A C36A 122.9(6) . . ?
C3A C4A H4A 118.6 . . ?
C36A C4A H4A 118.6 . . ?
C26A C21A C22A 119.1(6) . . ?
C26A C21A B1A 132.8(6) . . ?
C22A C21A B1A 108.0(6) . . ?
C21A C22A C23A 120.8(7) . . ?
C21A C22A C1A 110.1(5) . . ?
C23A C22A C1A 129.1(6) . . ?
C24A C23A C22A 119.4(7) . . ?
C24A C23A H23A 120.3 . . ?
C22A C23A H23A 120.3 . . ?
C23A C24A C25A 121.1(7) . . ?
C23A C24A H24A 119.4 . . ?
C25A C24A H24A 119.4 . . ?
C24A C25A C26A 119.7(7) . . ?
C24A C25A H25A 120.2 . . ?
C26A C25A H25A 120.2 . . ?
C21A C26A C25A 119.9(7) . . ?
C21A C26A H26A 120.1 . . ?
C25A C26A H26A 120.1 . . ?
C36A C31A C32A 118.5(7) . . ?
C36A C31A B2A 117.4(6) . . ?
C32A C31A B2A 124.0(7) . . ?
C33A C32A C31A 121.4(8) . . ?
C33A C32A H32A 119.3 . . ?
C31A C32A H32A 119.3 . . ?
C32A C33A C34A 120.0(8) . . ?
C32A C33A H33A 120.0 . . ?
C34A C33A H33A 120.0 . . ?
C35A C34A C33A 120.0(8) . . ?
C35A C34A H34A 120.0 . . ?
C33A C34A H34A 120.0 . . ?
C34A C35A C36A 121.2(8) . . ?
C34A C35A H35A 119.4 . . ?
C36A C35A H35A 119.4 . . ?
C35A C36A C31A 118.9(7) . . ?
C35A C36A C4A 122.3(7) . . ?
C31A C36A C4A 118.8(6) . . ?
C46A C41A C42A 118.2(6) . . ?
C46A C41A B2A 122.7(6) . . ?
C42A C41A B2A 119.1(6) . . ?
C43A C42A C41A 119.7(7) . . ?
C43A C42A C47A 119.8(7) . . ?
C41A C42A C47A 120.5(7) . . ?
C44A C43A C42A 121.6(7) . . ?
C44A C43A H43A 119.2 . . ?
C42A C43A H43A 119.2 . . ?
C45A C44A C43A 117.4(7) . . ?
C45A C44A C48A 123.3(8) . . ?
C43A C44A C48A 119.3(8) . . ?
C46A C45A C44A 122.6(7) . . ?
C46A C45A H45A 118.7 . . ?
C44A C45A H45A 118.7 . . ?
C45A C46A C41A 120.4(7) . . ?
C45A C46A C49A 120.6(7) . . ?
C41A C46A C49A 119.0(6) . . ?
C42A C47A H47A 109.5 . . ?
C42A C47A H47B 109.5 . . ?
H47A C47A H47B 109.5 . . ?
C42A C47A H47C 109.5 . . ?
H47A C47A H47C 109.5 . . ?
H47B C47A H47C 109.5 . . ?
C44A C48A H48A 109.5 . . ?
C44A C48A H48B 109.5 . . ?
H48A C48A H48B 109.5 . . ?
C44A C48A H48C 109.5 . . ?
H48A C48A H48C 109.5 . . ?
H48B C48A H48C 109.5 . . ?
C46A C49A H49A 109.5 . . ?
C46A C49A H49B 109.5 . . ?
H49A C49A H49B 109.5 . . ?
C46A C49A H49C 109.5 . . ?
H49A C49A H49C 109.5 . . ?
H49B C49A H49C 109.5 . . ?
O1B B1B O1B 106.1(8) 2_655 . ?
O1B B1B C21B 115.7(3) 2_655 . ?
O1B B1B C21B 100.4(3) . . ?
O1B B1B C21B 100.4(3) 2_655 2_655 ?
O1B B1B C21B 115.7(3) . 2_655 ?
C21B B1B C21B 118.5(9) . 2_655 ?
O2B B2B C31B 117.9(7) . . ?
O2B B2B C41B 114.6(6) . . ?
C31B B2B C41B 127.5(7) . . ?
C1B O1B B1B 111.7(5) . . ?
B2B O2B C3B 123.0(6) . . ?
C2B C1B O1B 122.9(6) . . ?
C2B C1B C22B 127.7(6) . . ?
O1B C1B C22B 109.4(6) . . ?
C1B C2B C3B 126.5(7) . . ?
C1B C2B H2B 116.7 . . ?
C3B C2B H2B 116.7 . . ?
C4B C3B O2B 119.8(6) . . ?
C4B C3B C2B 129.0(6) . . ?
O2B C3B C2B 111.2(6) . . ?
C3B C4B C36B 122.7(7) . . ?
C3B C4B H4B 118.6 . . ?
C36B C4B H4B 118.6 . . ?
C22B C21B C26B 117.8(7) . . ?
C22B C21B B1B 108.9(6) . . ?
C26B C21B B1B 133.1(7) . . ?
C21B C22B C23B 124.0(7) . . ?
C21B C22B C1B 109.5(6) . . ?
C23B C22B C1B 126.4(7) . . ?
C22B C23B C24B 116.8(8) . . ?
C22B C23B H23B 121.6 . . ?
C24B C23B H23B 121.6 . . ?
C25B C24B C23B 120.6(8) . . ?
C25B C24B H24B 119.7 . . ?
C23B C24B H24B 119.7 . . ?
C24B C25B C26B 120.2(8) . . ?
C24B C25B H25B 119.9 . . ?
C26B C25B H25B 119.9 . . ?
C21B C26B C25B 120.4(8) . . ?
C21B C26B H26B 119.8 . . ?
C25B C26B H26B 119.8 . . ?
C32B C31B C36B 117.7(7) . . ?
C32B C31B B2B 124.9(7) . . ?
C36B C31B B2B 117.4(7) . . ?
C33B C32B C31B 122.4(8) . . ?
C33B C32B H32B 118.8 . . ?
C31B C32B H32B 118.8 . . ?
C32B C33B C34B 119.1(8) . . ?
C32B C33B H33B 120.5 . . ?
C34B C33B H33B 120.5 . . ?
C35B C34B C33B 122.4(8) . . ?
C35B C34B H34B 118.8 . . ?
C33B C34B H34B 118.8 . . ?
C34B C35B C36B 118.9(8) . . ?
C34B C35B H35B 120.5 . . ?
C36B C35B H35B 120.5 . . ?
C31B C36B C35B 119.5(7) . . ?
C31B C36B C4B 119.2(7) . . ?
C35B C36B C4B 121.3(7) . . ?
C42B C41B C46B 119.9(7) . . ?
C42B C41B B2B 120.6(7) . . ?
C46B C41B B2B 119.5(6) . . ?
C41B C42B C43B 119.0(7) . . ?
C41B C42B C47B 120.6(7) . . ?
C43B C42B C47B 120.4(7) . . ?
C44B C43B C42B 122.5(8) . . ?
C44B C43B H43B 118.7 . . ?
C42B C43B H43B 118.7 . . ?
C43B C44B C45B 118.0(8) . . ?
C43B C44B C48B 121.4(9) . . ?
C45B C44B C48B 120.6(10) . . ?
C44B C45B C46B 122.0(8) . . ?
C44B C45B H45B 119.0 . . ?
C46B C45B H45B 119.0 . . ?
C45B C46B C41B 118.5(7) . . ?
C45B C46B C49B 121.0(8) . . ?
C41B C46B C49B 120.5(7) . . ?
C42B C47B H47D 109.5 . . ?
C42B C47B H47E 109.5 . . ?
H47D C47B H47E 109.5 . . ?
C42B C47B H47F 109.5 . . ?
H47D C47B H47F 109.5 . . ?
H47E C47B H47F 109.5 . . ?
C44B C48B H48D 109.5 . . ?
C44B C48B H48E 109.5 . . ?
H48D C48B H48E 109.5 . . ?
C44B C48B H48F 109.5 . . ?
H48D C48B H48F 109.5 . . ?
H48E C48B H48F 109.5 . . ?
C46B C49B H49D 109.5 . . ?
C46B C49B H49E 109.5 . . ?
H49D C49B H49E 109.5 . . ?
C46B C49B H49F 109.5 . . ?
H49D C49B H49F 109.5 . . ?
H49E C49B H49F 109.5 . . ?
C11C N11C C11C 117.0(9) . 2_655 ?
C11C N11C H11A 108.1 . . ?
C11C N11C H11A 108.1 2_655 . ?
C11C N11C H11B 108.1 . . ?
C11C N11C H11B 108.1 2_655 . ?
H11A N11C H11B 107.3 . . ?
N11C C11C C13C 109.9(8) . . ?
N11C C11C C12C 107.7(7) . . ?
C13C C11C C12C 113.6(8) . . ?
N11C C11C H11C 108.5 . . ?
C13C C11C H11C 108.5 . . ?
C12C C11C H11C 108.5 . . ?
C11C C12C H12A 109.5 . . ?
C11C C12C H12B 109.5 . . ?
H12A C12C H12B 109.5 . . ?
C11C C12C H12C 109.5 . . ?
H12A C12C H12C 109.5 . . ?
H12B C12C H12C 109.5 . . ?
C11C C13C H13A 109.5 . . ?
C11C C13C H13B 109.5 . . ?
H13A C13C H13B 109.5 . . ?
C11C C13C H13C 109.5 . . ?
H13A C13C H13C 109.5 . . ?
H13B C13C H13C 109.5 . . ?
C21C N21C C21C 118.6(9) 6_565 . ?
C21C N21C H21A 107.7 6_565 . ?
C21C N21C H21A 107.7 . . ?
C21C N21C H21B 107.7 6_565 . ?
C21C N21C H21B 107.7 . . ?
H21A N21C H21B 107.1 . . ?
N21C C21C C23C 110.1(8) . . ?
N21C C21C C22C 107.8(6) . . ?
C23C C21C C22C 112.9(8) . . ?
N21C C21C H21C 108.6 . . ?
C23C C21C H21C 108.6 . . ?
C22C C21C H21C 108.6 . . ?
C21C C22C H22A 109.5 . . ?
C21C C22C H22B 109.5 . . ?
H22A C22C H22B 109.5 . . ?
C21C C22C H22C 109.5 . . ?
H22A C22C H22C 109.5 . . ?
H22B C22C H22C 109.5 . . ?
C21C C23C H23C 109.5 . . ?
C21C C23C H23D 109.5 . . ?
H23C C23C H23D 109.5 . . ?
C21C C23C H23E 109.5 . . ?
H23C C23C H23E 109.5 . . ?
H23D C23C H23E 109.5 . . ?
Cl2S C1S Cl1S 125(2) . . ?
Cl2S C1S H1SA 106.2 . . ?
Cl1S C1S H1SA 106.2 . . ?
Cl2S C1S H1SB 106.2 . . ?
Cl1S C1S H1SB 106.2 . . ?
H1SA C1S H1SB 106.4 . . ?
Cl4S C2S Cl3S 110.3(17) . . ?
Cl4S C2S H2SA 109.6 . . ?
Cl3S C2S H2SA 109.6 . . ?
Cl4S C2S H2SB 109.6 . . ?
Cl3S C2S H2SB 109.6 . . ?
H2SA C2S H2SB 108.1 . . ?
Cl1T C1T Cl2T 113.8(17) . . ?
Cl1T C1T H1TA 108.8 . . ?
Cl2T C1T H1TA 108.8 . . ?
Cl1T C1T H1TB 108.8 . . ?
Cl2T C1T H1TB 108.8 . . ?
H1TA C1T H1TB 107.7 . . ?
Cl4T C2T Cl3T 115(2) . . ?
Cl4T C2T H2TA 108.6 . . ?
Cl3T C2T H2TA 108.6 . . ?
Cl4T C2T H2TB 108.6 . . ?
Cl3T C2T H2TB 108.6 . . ?
H2TA C2T H2TB 107.6 . . ?

loop_
_geom_bond_atom_site_label_1
_geom_bond_atom_site_label_2
_geom_bond_distance
_geom_bond_site_symmetry_2
_geom_bond_publ_flag
B1A O1A 1.543(8) 6_565 ?
B1A O1A 1.543(8) . ?
B1A C21A 1.600(9) . ?
B1A C21A 1.600(9) 6_565 ?
B2A O2A 1.395(10) . ?
B2A C31A 1.530(11) . ?
B2A C41A 1.568(10) . ?
O1A C1A 1.356(7) . ?
O2A C3A 1.403(8) . ?
C1A C2A 1.346(10) . ?
C1A C22A 1.458(10) . ?
C2A C3A 1.443(10) . ?
C2A H2A 0.9500 . ?
C3A C4A 1.334(10) . ?
C4A C36A 1.453(10) . ?
C4A H4A 0.9500 . ?
C21A C26A 1.387(10) . ?
C21A C22A 1.393(9) . ?
C22A C23A 1.411(9) . ?
C23A C24A 1.358(11) . ?
C23A H23A 0.9500 . ?
C24A C25A 1.388(12) . ?
C24A H24A 0.9500 . ?
C25A C26A 1.412(10) . ?
C25A H25A 0.9500 . ?
C26A H26A 0.9500 . ?
C31A C36A 1.417(10) . ?
C31A C32A 1.423(11) . ?
C32A C33A 1.354(12) . ?
C32A H32A 0.9500 . ?
C33A C34A 1.405(12) . ?
C33A H33A 0.9500 . ?
C34A C35A 1.379(12) . ?
C34A H34A 0.9500 . ?
C35A C36A 1.400(10) . ?
C35A H35A 0.9500 . ?
C41A C46A 1.400(10) . ?
C41A C42A 1.411(10) . ?
C42A C43A 1.397(10) . ?
C42A C47A 1.496(12) . ?
C43A C44A 1.393(12) . ?
C43A H43A 0.9500 . ?
C44A C45A 1.381(11) . ?
C44A C48A 1.501(12) . ?
C45A C46A 1.374(10) . ?
C45A H45A 0.9500 . ?
C46A C49A 1.514(11) . ?
C47A H47A 0.9800 . ?
C47A H47B 0.9800 . ?
C47A H47C 0.9800 . ?
C48A H48A 0.9800 . ?
C48A H48B 0.9800 . ?
C48A H48C 0.9800 . ?
C49A H49A 0.9800 . ?
C49A H49B 0.9800 . ?
C49A H49C 0.9800 . ?
B1B O1B 1.529(8) 2_655 ?
B1B O1B 1.529(8) . ?
B1B C21B 1.588(9) . ?
B1B C21B 1.588(9) 2_655 ?
B2B O2B 1.380(10) . ?
B2B C31B 1.524(11) . ?
B2B C41B 1.579(11) . ?
O1B C1B 1.354(8) . ?
O2B C3B 1.390(8) . ?
C1B C2B 1.345(10) . ?
C1B C22B 1.484(10) . ?
C2B C3B 1.444(10) . ?
C2B H2B 0.9500 . ?
C3B C4B 1.349(10) . ?
C4B C36B 1.438(10) . ?
C4B H4B 0.9500 . ?
C21B C22B 1.375(10) . ?
C21B C26B 1.389(11) . ?
C22B C23B 1.389(10) . ?
C23B C24B 1.410(12) . ?
C23B H23B 0.9500 . ?
C24B C25B 1.378(14) . ?
C24B H24B 0.9500 . ?
C25B C26B 1.400(12) . ?
C25B H25B 0.9500 . ?
C26B H26B 0.9500 . ?
C31B C32B 1.402(11) . ?
C31B C36B 1.410(10) . ?
C32B C33B 1.361(12) . ?
C32B H32B 0.9500 . ?
C33B C34B 1.380(12) . ?
C33B H33B 0.9500 . ?
C34B C35B 1.356(12) . ?
C34B H34B 0.9500 . ?
C35B C36B 1.432(10) . ?
C35B H35B 0.9500 . ?
C41B C42B 1.381(10) . ?
C41B C46B 1.412(10) . ?
C42B C43B 1.400(11) . ?
C42B C47B 1.533(12) . ?
C43B C44B 1.370(13) . ?
C43B H43B 0.9500 . ?
C44B C45B 1.377(12) . ?
C44B C48B 1.520(12) . ?
C45B C46B 1.400(11) . ?
C45B H45B 0.9500 . ?
C46B C49B 1.519(11) . ?
C47B H47D 0.9800 . ?
C47B H47E 0.9800 . ?
C47B H47F 0.9800 . ?
C48B H48D 0.9800 . ?
C48B H48E 0.9800 . ?
C48B H48F 0.9800 . ?
C49B H49D 0.9800 . ?
C49B H49E 0.9800 . ?
C49B H49F 0.9800 . ?
N11C C11C 1.506(10) . ?
N11C C11C 1.506(10) 2_655 ?
N11C H11A 0.9100 . ?
N11C H11B 0.9100 . ?
C11C C13C 1.522(14) . ?
C11C C12C 1.534(14) . ?
C11C H11C 1.0000 . ?
C12C H12A 0.9800 . ?
C12C H12B 0.9800 . ?
C12C H12C 0.9800 . ?
C13C H13A 0.9800 . ?
C13C H13B 0.9800 . ?
C13C H13C 0.9800 . ?
N21C C21C 1.510(9) 6_565 ?
N21C C21C 1.510(9) . ?
N21C H21A 0.9100 . ?
N21C H21B 0.9100 . ?
C21C C23C 1.514(13) . ?
C21C C22C 1.520(14) . ?
C21C H21C 1.0000 . ?
C22C H22A 0.9800 . ?
C22C H22B 0.9800 . ?
C22C H22C 0.9800 . ?
C23C H23C 0.9800 . ?
C23C H23D 0.9800 . ?
C23C H23E 0.9800 . ?
C1S Cl2S 1.721(16) . ?
C1S Cl1S 1.728(16) . ?
C1S H1SA 0.9900 . ?
C1S H1SB 0.9900 . ?
C2S Cl4S 1.715(16) . ?
C2S Cl3S 1.730(16) . ?
C2S H2SA 0.9900 . ?
C2S H2SB 0.9900 . ?
C1T Cl1T 1.726(16) . ?
C1T Cl2T 1.732(16) . ?
C1T H1TA 0.9900 . ?
C1T H1TB 0.9900 . ?
C2T Cl4T 1.68(4) . ?
C2T Cl3T 1.718(16) . ?
C2T H2TA 0.9900 . ?
C2T H2TB 0.9900 . ?

loop_
_geom_hbond_atom_site_label_D
_geom_hbond_atom_site_label_H
_geom_hbond_atom_site_label_A
_geom_hbond_distance_DH
_geom_hbond_distance_HA
_geom_hbond_distance_DA
_geom_hbond_angle_DHA
_geom_hbond_site_symmetry_A
_geom_hbond_publ_flag
C4A H4A O1A 0.95 2.41 2.990(9) 119.5 . yes
C4B H4B O1B 0.95 2.38 2.962(8) 119.3 . yes
N11C H11B O1B 0.91 2.20 2.945(10) 139.2 2_655 yes
N11C H11A O1B 0.91 2.20 2.945(10) 139.2 . yes
N21C H21A O1A 0.91 2.14 2.899(9) 140.0 . yes
N21C H21B O1A 0.91 2.14 2.899(9) 140.0 6_565 yes

loop_
_geom_torsion_atom_site_label_1
_geom_torsion_atom_site_label_2
_geom_torsion_atom_site_label_3
_geom_torsion_atom_site_label_4
_geom_torsion
_geom_torsion_site_symmetry_1
_geom_torsion_site_symmetry_2
_geom_torsion_site_symmetry_3
_geom_torsion_site_symmetry_4
_geom_torsion_publ_flag
O1A B1A O1A C1A 121.6(5) 6_565 . . . ?
C21A B1A O1A C1A 0.9(7) . . . . ?
C21A B1A O1A C1A -128.3(6) 6_565 . . . ?
C31A B2A O2A C3A 2.9(10) . . . . ?
C41A B2A O2A C3A -178.5(6) . . . . ?
B1A O1A C1A C2A -178.4(6) . . . . ?
B1A O1A C1A C22A -0.1(7) . . . . ?
O1A C1A C2A C3A 0.4(11) . . . . ?
C22A C1A C2A C3A -177.5(7) . . . . ?
B2A O2A C3A C4A -0.3(10) . . . . ?
B2A O2A C3A C2A 179.3(6) . . . . ?
C1A C2A C3A C4A -15.6(13) . . . . ?
C1A C2A C3A O2A 164.8(7) . . . . ?
O2A C3A C4A C36A -1.6(11) . . . . ?
C2A C3A C4A C36A 178.8(7) . . . . ?
O1A B1A C21A C26A 68.2(11) 6_565 . . . ?
O1A B1A C21A C26A -178.2(7) . . . . ?
C21A B1A C21A C26A -51.2(7) 6_565 . . . ?
O1A B1A C21A C22A -115.0(6) 6_565 . . . ?
O1A B1A C21A C22A -1.4(7) . . . . ?
C21A B1A C21A C22A 125.6(6) 6_565 . . . ?
C26A C21A C22A C23A 0.4(11) . . . . ?
B1A C21A C22A C23A -176.9(6) . . . . ?
C26A C21A C22A C1A 178.8(6) . . . . ?
B1A C21A C22A C1A 1.4(8) . . . . ?
C2A C1A C22A C21A 177.3(7) . . . . ?
O1A C1A C22A C21A -0.9(8) . . . . ?
C2A C1A C22A C23A -4.5(12) . . . . ?
O1A C1A C22A C23A 177.3(7) . . . . ?
C21A C22A C23A C24A 0.2(11) . . . . ?
C1A C22A C23A C24A -177.8(7) . . . . ?
C22A C23A C24A C25A -1.0(12) . . . . ?
C23A C24A C25A C26A 1.2(13) . . . . ?
C22A C21A C26A C25A -0.2(11) . . . . ?
B1A C21A C26A C25A 176.3(7) . . . . ?
C24A C25A C26A C21A -0.6(12) . . . . ?
O2A B2A C31A C36A -3.6(10) . . . . ?
C41A B2A C31A C36A 177.9(7) . . . . ?
O2A B2A C31A C32A 177.9(7) . . . . ?
C41A B2A C31A C32A -0.5(12) . . . . ?
C36A C31A C32A C33A -0.9(12) . . . . ?
B2A C31A C32A C33A 177.5(8) . . . . ?
C31A C32A C33A C34A 1.1(14) . . . . ?
C32A C33A C34A C35A -0.7(14) . . . . ?
C33A C34A C35A C36A 0.0(13) . . . . ?
C34A C35A C36A C31A 0.2(12) . . . . ?
C34A C35A C36A C4A -180.0(7) . . . . ?
C32A C31A C36A C35A 0.2(11) . . . . ?
B2A C31A C36A C35A -178.3(7) . . . . ?
C32A C31A C36A C4A -179.6(7) . . . . ?
B2A C31A C36A C4A 1.9(10) . . . . ?
C3A C4A C36A C35A -179.1(8) . . . . ?
C3A C4A C36A C31A 0.7(11) . . . . ?
O2A B2A C41A C46A -80.7(9) . . . . ?
C31A B2A C41A C46A 97.7(9) . . . . ?
O2A B2A C41A C42A 99.5(8) . . . . ?
C31A B2A C41A C42A -82.0(10) . . . . ?
C46A C41A C42A C43A -2.1(12) . . . . ?
B2A C41A C42A C43A 177.7(8) . . . . ?
C46A C41A C42A C47A 177.7(8) . . . . ?
B2A C41A C42A C47A -2.6(12) . . . . ?
C41A C42A C43A C44A 1.7(14) . . . . ?
C47A C42A C43A C44A -178.0(9) . . . . ?
C42A C43A C44A C45A -0.2(14) . . . . ?
C42A C43A C44A C48A 179.3(10) . . . . ?
C43A C44A C45A C46A -1.0(14) . . . . ?
C48A C44A C45A C46A 179.5(10) . . . . ?
C44A C45A C46A C41A 0.6(13) . . . . ?
C44A C45A C46A C49A -177.3(9) . . . . ?
C42A C41A C46A C45A 1.0(11) . . . . ?
B2A C41A C46A C45A -178.8(8) . . . . ?
C42A C41A C46A C49A 178.9(8) . . . . ?
B2A C41A C46A C49A -0.9(11) . . . . ?
O1B B1B O1B C1B -121.6(5) 2_655 . . . ?
C21B B1B O1B C1B -0.8(7) . . . . ?
C21B B1B O1B C1B 128.0(6) 2_655 . . . ?
C31B B2B O2B C3B -1.0(9) . . . . ?
C41B B2B O2B C3B 178.8(6) . . . . ?
B1B O1B C1B C2B 179.8(6) . . . . ?
B1B O1B C1B C22B -0.9(7) . . . . ?
O1B C1B C2B C3B 2.7(11) . . . . ?
C22B C1B C2B C3B -176.3(7) . . . . ?
B2B O2B C3B C4B 1.1(9) . . . . ?
B2B O2B C3B C2B -177.4(6) . . . . ?
C1B C2B C3B C4B 16.2(12) . . . . ?
C1B C2B C3B O2B -165.4(6) . . . . ?
O2B C3B C4B C36B 0.2(10) . . . . ?
C2B C3B C4B C36B 178.4(6) . . . . ?
O1B B1B C21B C22B 116.1(6) 2_655 . . . ?
O1B B1B C21B C22B 2.4(7) . . . . ?
C21B B1B C21B C22B -124.6(6) 2_655 . . . ?
O1B B1B C21B C26B -69.2(11) 2_655 . . . ?
O1B B1B C21B C26B 177.1(7) . . . . ?
C21B B1B C21B C26B 50.1(7) 2_655 . . . ?
C26B C21B C22B C23B 0.3(11) . . . . ?
B1B C21B C22B C23B 176.0(7) . . . . ?
C26B C21B C22B C1B -178.7(6) . . . . ?
B1B C21B C22B C1B -3.0(7) . . . . ?
C2B C1B C22B C21B -178.2(7) . . . . ?
O1B C1B C22B C21B 2.6(8) . . . . ?
C2B C1B C22B C23B 2.8(12) . . . . ?
O1B C1B C22B C23B -176.4(7) . . . . ?
C21B C22B C23B C24B 0.1(12) . . . . ?
C1B C22B C23B C24B 178.9(7) . . . . ?
C22B C23B C24B C25B 0.4(12) . . . . ?
C23B C24B C25B C26B -1.3(13) . . . . ?
C22B C21B C26B C25B -1.2(11) . . . . ?
B1B C21B C26B C25B -175.6(7) . . . . ?
C24B C25B C26B C21B 1.8(13) . . . . ?
O2B B2B C31B C32B 178.8(6) . . . . ?
C41B B2B C31B C32B -0.9(12) . . . . ?
O2B B2B C31B C36B -0.4(9) . . . . ?
C41B B2B C31B C36B 179.8(7) . . . . ?
C36B C31B C32B C33B -0.6(11) . . . . ?
B2B C31B C32B C33B -179.9(7) . . . . ?
C31B C32B C33B C34B -0.3(12) . . . . ?
C32B C33B C34B C35B 0.6(13) . . . . ?
C33B C34B C35B C36B -0.1(12) . . . . ?
C32B C31B C36B C35B 1.2(10) . . . . ?
B2B C31B C36B C35B -179.5(7) . . . . ?
C32B C31B C36B C4B -177.7(6) . . . . ?
B2B C31B C36B C4B 1.6(10) . . . . ?
C34B C35B C36B C31B -0.9(11) . . . . ?
C34B C35B C36B C4B 178.0(7) . . . . ?
C3B C4B C36B C31B -1.6(10) . . . . ?
C3B C4B C36B C35B 179.6(7) . . . . ?
O2B B2B C41B C42B -101.1(8) . . . . ?
C31B B2B C41B C42B 78.7(10) . . . . ?
O2B B2B C41B C46B 77.3(8) . . . . ?
C31B B2B C41B C46B -102.9(9) . . . . ?
C46B C41B C42B C43B -1.4(11) . . . . ?
B2B C41B C42B C43B 177.0(7) . . . . ?
C46B C41B C42B C47B -179.5(7) . . . . ?
B2B C41B C42B C47B -1.1(11) . . . . ?
C41B C42B C43B C44B -1.5(12) . . . . ?
C47B C42B C43B C44B 176.6(8) . . . . ?
C42B C43B C44B C45B 2.3(13) . . . . ?
C42B C43B C44B C48B -176.3(9) . . . . ?
C43B C44B C45B C46B -0.2(13) . . . . ?
C48B C44B C45B C46B 178.4(9) . . . . ?
C44B C45B C46B C41B -2.6(12) . . . . ?
C44B C45B C46B C49B 176.7(9) . . . . ?
C42B C41B C46B C45B 3.4(11) . . . . ?
B2B C41B C46B C45B -175.0(7) . . . . ?
C42B C41B C46B C49B -175.9(8) . . . . ?
B2B C41B C46B C49B 5.6(11) . . . . ?
C11C N11C C11C C13C 57.5(6) 2_655 . . . ?
C11C N11C C11C C12C -178.2(8) 2_655 . . . ?
C21C N21C C21C C23C -56.8(6) 6_565 . . . ?
C21C N21C C21C C22C 179.6(8) 6_565 . . . ?
